data_7108238
loop_
_publ_author_name
'Hikaru Yanai'
'Takeo Taguchi'

_publ_section_title
;
 Organic acid induced olefination reaction of lactones
;
_journal_name_full Chem.Commun.
_journal_page_first 8967
_journal_paper_doi 10.1039/c2cc33606e
_journal_volume 48
_journal_year 2012
_chemical_formula_moiety 'C12 H11 Br O3'
_chemical_formula_sum 'C12 H11 Br O3'
_chemical_formula_weight 283.12
_chemical_melting_point 123
_chemical_name_systematic
;
(Z)-Ethyl 2-(5-bromoisobenzofuran-1(3H)-ylidene)acetate
;
_space_group_IT_number 14
_symmetry_cell_setting monoclinic
_symmetry_space_group_name_Hall '-P 2ybc'
_symmetry_space_group_name_H-M 'P 1 21/c 1'
_atom_sites_solution_hydrogens geom
_atom_sites_solution_primary direct
_atom_sites_solution_secondary difmap
_audit_creation_date '20 December 2011'
_audit_creation_method SHELXL-97
_cell_angle_alpha 90.00
_cell_angle_beta 91.8430(10)
_cell_angle_gamma 90.00
_cell_formula_units_Z 4
_cell_length_a 13.2003(10)
_cell_length_b 11.6716(9)
_cell_length_c 7.2810(6)
_cell_measurement_reflns_used 2632
_cell_measurement_temperature 90
_cell_measurement_theta_max 27.46
_cell_measurement_theta_min 2.33
_cell_volume 1121.19(15)
_computing_cell_refinement 'APEX2 (Bruker AXS, 2006)'
_computing_data_collection 'APEX2 (Bruker AXS, 2006)'
_computing_data_reduction 'SAINT (Bruker AXS, 2004)'
_computing_molecular_graphics 'XSHEL (Bruker AXS,2002)'
_computing_publication_material 'XCIF (Bruker AXS, 2001)'
_computing_structure_refinement 'SHELXL-97 (Sheldrick, 1997)'
_computing_structure_solution 'SHELXS-97 (Sheldrick, 1997)'
_diffrn_ambient_temperature 90
_diffrn_detector_area_resol_mean 8.333
_diffrn_measured_fraction_theta_full 0.996
_diffrn_measured_fraction_theta_max 0.996
_diffrn_measurement_device_type 'Bruker APEXII CCD area detector'
_diffrn_measurement_method 'phi and omega scans'
_diffrn_radiation_monochromator 'Bruker Helios multilayer confocal mirror'
_diffrn_radiation_source 'Bruker TXS fine-focus rotating anode'
_diffrn_radiation_type MoK\a
_diffrn_radiation_wavelength 0.71073
_diffrn_reflns_av_R_equivalents 0.0210
_diffrn_reflns_av_sigmaI/netI 0.0245
_diffrn_reflns_limit_h_max 9
_diffrn_reflns_limit_h_min -15
_diffrn_reflns_limit_k_max 13
_diffrn_reflns_limit_k_min -13
_diffrn_reflns_limit_l_max 8
_diffrn_reflns_limit_l_min -8
_diffrn_reflns_number 5250
_diffrn_reflns_theta_full 25.03
_diffrn_reflns_theta_max 25.03
_diffrn_reflns_theta_min 2.33
_exptl_absorpt_coefficient_mu 3.654
_exptl_absorpt_correction_T_max 0.8106
_exptl_absorpt_correction_T_min 0.5141
_exptl_absorpt_correction_type analytical
_exptl_absorpt_process_details
;
Crystal Faces plugin in Bruker APEX2 software
;
_exptl_crystal_colour Colorless
_exptl_crystal_density_diffrn 1.677
_exptl_crystal_density_method 'not measured'
_exptl_crystal_description bllock
_exptl_crystal_F_000 568
_exptl_crystal_size_max 0.21
_exptl_crystal_size_mid 0.14
_exptl_crystal_size_min 0.06
_refine_diff_density_max 0.368
_refine_diff_density_min -0.299
_refine_diff_density_rms 0.059
_refine_ls_extinction_method none
_refine_ls_goodness_of_fit_ref 1.042
_refine_ls_hydrogen_treatment constr
_refine_ls_matrix_type full
_refine_ls_number_parameters 147
_refine_ls_number_reflns 1974
_refine_ls_number_restraints 0
_refine_ls_restrained_S_all 1.042
_refine_ls_R_factor_all 0.0258
_refine_ls_R_factor_gt 0.0217
_refine_ls_shift/su_max 0.000
_refine_ls_shift/su_mean 0.000
_refine_ls_structure_factor_coef Fsqd
_refine_ls_weighting_details 'calc w=1/[\s^2^(Fo^2^)+(0.0242P)^2^+0.5339P] where P=(Fo^2^+2Fc^2^)/3'
_refine_ls_weighting_scheme calc
_refine_ls_wR_factor_gt 0.0507
_refine_ls_wR_factor_ref 0.0520
_reflns_number_gt 1766
_reflns_number_total 1974
_reflns_threshold_expression >2sigma(I)
_cod_data_source_file c2cc33606e.txt
_cod_data_source_block 4ha
_cod_original_sg_symbol_H-M 'P 21/c'
_cod_database_code 7108238

loop_
_symmetry_equiv_pos_as_xyz
'x, y, z'
'-x, y+1/2, -z+1/2'
'-x, -y, -z'
'x, -y-1/2, z-1/2'

loop_
_atom_site_label
_atom_site_type_symbol
_atom_site_fract_x
_atom_site_fract_y
_atom_site_fract_z
_atom_site_U_iso_or_equiv
_atom_site_adp_type
_atom_site_occupancy
_atom_site_symmetry_multiplicity
_atom_site_calc_flag
_atom_site_refinement_flags
Br1 Br 0.054146(16) 0.353451(18) 1.07147(3) 0.02312(9) Uani 1 1 d .
C1 C 0.65947(16) 0.24472(18) 0.7514(3) 0.0162(4) Uani 1 1 d .
C2 C 0.56462(15) 0.29323(18) 0.8098(3) 0.0161(4) Uani 1 1 d .
H2 H 0.5599 0.3744 0.8132 0.019 Uiso 1 1 calc R
C3 C 0.48264(16) 0.23374(17) 0.8596(3) 0.0154(4) Uani 1 1 d .
C4 C 0.37820(15) 0.08092(17) 0.9276(3) 0.0167(4) Uani 1 1 d .
H4A H 0.3851 0.0379 1.0446 0.020 Uiso 1 1 calc R
H4B H 0.3433 0.0319 0.8344 0.020 Uiso 1 1 calc R
C5 C 0.32144(15) 0.19070(17) 0.9537(3) 0.0145(4) Uani 1 1 d .
C6 C 0.22222(15) 0.20951(17) 1.0026(3) 0.0165(4) Uani 1 1 d .
H6 H 0.1781 0.1480 1.0300 0.020 Uiso 1 1 calc R
C7 C 0.19055(15) 0.32288(18) 1.0097(3) 0.0165(4) Uani 1 1 d .
C8 C 0.25341(16) 0.41500(17) 0.9705(3) 0.0172(4) Uani 1 1 d .
H8 H 0.2285 0.4912 0.9766 0.021 Uiso 1 1 calc R
C9 C 0.35213(16) 0.39472(17) 0.9228(3) 0.0160(4) Uani 1 1 d .
H9 H 0.3964 0.4564 0.8967 0.019 Uiso 1 1 calc R
C10 C 0.38543(15) 0.28143(17) 0.9138(3) 0.0148(4) Uani 1 1 d .
C11 C 0.82239(15) 0.29592(18) 0.6414(3) 0.0185(7) Uani 0.999(7) 1 d P
H11A H 0.8129 0.2356 0.5467 0.022 Uiso 0.999(7) 1 calc PR
H11B H 0.8664 0.2652 0.7424 0.022 Uiso 0.999(7) 1 calc PR
C12 C 0.86993(16) 0.40094(19) 0.5594(3) 0.0216(5) Uani 1 1 d .
H12A H 0.8263 0.4296 0.4580 0.032 Uiso 1 1 calc R
H12B H 0.9365 0.3811 0.5129 0.032 Uiso 1 1 calc R
H12C H 0.8778 0.4604 0.6538 0.032 Uiso 1 1 calc R
O1 O 0.47724(11) 0.11740(11) 0.86536(19) 0.0168(3) Uani 1 1 d .
O2 O 0.68165(11) 0.14411(11) 0.7387(2) 0.0199(3) Uani 1 1 d .
O3 O 0.72518(11) 0.33039(11) 0.7109(2) 0.0176(3) Uani 1 1 d .

loop_
_atom_site_aniso_label
_atom_site_aniso_U_11
_atom_site_aniso_U_22
_atom_site_aniso_U_33
_atom_site_aniso_U_23
_atom_site_aniso_U_13
_atom_site_aniso_U_12
Br1 0.01538(13) 0.01863(13) 0.03550(15) -0.00433(9) 0.00319(9) 0.00180(9)
C1 0.0181(11) 0.0166(12) 0.0136(11) -0.0006(8) -0.0014(8) -0.0001(9)
C2 0.0185(11) 0.0120(10) 0.0179(11) -0.0008(8) 0.0005(8) 0.0013(8)
C3 0.0199(11) 0.0134(11) 0.0128(10) -0.0014(8) -0.0015(8) 0.0008(8)
C4 0.0147(11) 0.0140(11) 0.0216(11) 0.0006(9) 0.0019(9) -0.0014(8)
C5 0.0174(11) 0.0137(10) 0.0123(10) -0.0007(8) -0.0034(8) -0.0006(8)
C6 0.0193(11) 0.0134(11) 0.0167(11) 0.0004(8) -0.0001(9) -0.0027(9)
C7 0.0142(11) 0.0181(11) 0.0173(11) -0.0015(8) 0.0009(8) 0.0034(8)
C8 0.0206(11) 0.0120(11) 0.0188(11) -0.0018(8) 0.0001(9) 0.0016(9)
C9 0.0189(11) 0.0121(10) 0.0172(11) 0.0004(8) 0.0004(8) -0.0015(8)
C10 0.0176(11) 0.0157(11) 0.0111(10) 0.0010(8) -0.0019(8) 0.0008(8)
C11 0.0150(12) 0.0189(12) 0.0218(12) 0.0006(9) 0.0041(9) 0.0038(9)
C12 0.0177(11) 0.0201(11) 0.0270(12) -0.0027(9) 0.0019(9) -0.0005(9)
O1 0.0161(8) 0.0111(7) 0.0232(8) 0.0001(6) 0.0022(6) 0.0012(6)
O2 0.0207(8) 0.0132(8) 0.0258(8) -0.0010(6) 0.0015(7) 0.0020(6)
O3 0.0157(8) 0.0129(7) 0.0244(8) 0.0000(6) 0.0049(6) -0.0003(6)

loop_
_atom_type_symbol
_atom_type_description
_atom_type_scat_dispersion_real
_atom_type_scat_dispersion_imag
_atom_type_scat_source
C C 0.0033 0.0016 'International Tables Vol C Tables 4.2.6.8 and 6.1.1.4'
H H 0.0000 0.0000 'International Tables Vol C Tables 4.2.6.8 and 6.1.1.4'
O O 0.0106 0.0060 'International Tables Vol C Tables 4.2.6.8 and 6.1.1.4'
Br Br -0.2901 2.4595 'International Tables Vol C Tables 4.2.6.8 and 6.1.1.4'

loop_
_geom_angle_atom_site_label_1
_geom_angle_atom_site_label_2
_geom_angle_atom_site_label_3
_geom_angle
O2 C1 O3 122.44(19)
O2 C1 C2 127.76(19)
O3 C1 C2 109.80(17)
C3 C2 C1 125.95(19)
C3 C2 H2 117.0
C1 C2 H2 117.0
C2 C3 O1 124.53(18)
C2 C3 C10 126.57(19)
O1 C3 C10 108.90(17)
O1 C4 C5 104.25(15)
O1 C4 H4A 110.9
C5 C4 H4A 110.9
O1 C4 H4B 110.9
C5 C4 H4B 110.9
H4A C4 H4B 108.9
C6 C5 C10 121.23(19)
C6 C5 C4 130.41(19)
C10 C5 C4 108.34(18)
C5 C6 C7 116.65(19)
C5 C6 H6 121.7
C7 C6 H6 121.7
C6 C7 C8 123.06(19)
C6 C7 Br1 118.39(16)
C8 C7 Br1 118.54(15)
C9 C8 C7 119.52(19)
C9 C8 H8 120.2
C7 C8 H8 120.2
C8 C9 C10 118.41(19)
C8 C9 H9 120.8
C10 C9 H9 120.8
C5 C10 C9 121.13(19)
C5 C10 C3 108.07(17)
C9 C10 C3 130.76(19)
O3 C11 C12 107.24(16)
O3 C11 H11A 110.3
C12 C11 H11A 110.3
O3 C11 H11B 110.3
C12 C11 H11B 110.3
H11A C11 H11B 108.5
C11 C12 H12A 109.5
C11 C12 H12B 109.5
H12A C12 H12B 109.5
C11 C12 H12C 109.5
H12A C12 H12C 109.5
H12B C12 H12C 109.5
C3 O1 C4 110.41(15)
C1 O3 C11 116.64(15)

loop_
_geom_bond_atom_site_label_1
_geom_bond_atom_site_label_2
_geom_bond_distance
Br1 C7 1.904(2)
C1 O2 1.215(2)
C1 O3 1.362(2)
C1 C2 1.450(3)
C2 C3 1.345(3)
C2 H2 0.9500
C3 O1 1.360(2)
C3 C10 1.464(3)
C4 O1 1.461(2)
C4 C5 1.499(3)
C4 H4A 0.9900
C4 H4B 0.9900
C5 C6 1.386(3)
C5 C10 1.391(3)
C6 C7 1.389(3)
C6 H6 0.9500
C7 C8 1.393(3)
C8 C9 1.380(3)
C8 H8 0.9500
C9 C10 1.396(3)
C9 H9 0.9500
C11 O3 1.451(2)
C11 C12 1.509(3)
C11 H11A 0.9900
C11 H11B 0.9900
C12 H12A 0.9800
C12 H12B 0.9800
C12 H12C 0.9800
